data_4108217
loop_
_publ_author_name
'Rajshekhar Ghosh'
'Thomas J. Emge'
'Karsten Krogh-Jespersen'
'Alan S. Goldman'

_publ_contact_author_address
; 
 Department of Chemistry and Chemical Biology
 Rutgers, The State University of New Jersey
 610 Taylor Road
 Piscataway, New Jersey  08854-8087  U.S.A. 
;
_publ_contact_author_email alan.goldman@rutgers.edu
_publ_contact_author_name 'Alan S. Goldman'
_publ_section_title
;
 Combined Experimental and Computational Studies on Carbon-Carbon
 Reductive Elimination from Bis(hydrocarbyl) Complexes of (PCP)Ir
;
_journal_name_full 'Journal of the American Chemical Society'
_journal_page_first 11317
_journal_page_last 11327
_journal_paper_doi 10.1021/ja800434r
_journal_volume 130
_journal_year 2008
_chemical_formula_sum 'C34 H48 Ir O P2'
_chemical_formula_weight 726.86
_chemical_name_systematic
; 
 ? 
;
_space_group_IT_number 14
_symmetry_cell_setting monoclinic
_symmetry_space_group_name_Hall '-P 2ybc'
_symmetry_space_group_name_H-M 'P 1 21/c 1'
_atom_sites_solution_hydrogens geom
_atom_sites_solution_primary direct
_atom_sites_solution_secondary difmap
_audit_creation_method SHELXL-97
_cell_angle_alpha 90.00
_cell_angle_beta 91.821(2)
_cell_angle_gamma 90.00
_cell_formula_units_Z 4
_cell_length_a 12.375(1)
_cell_length_b 11.371(1)
_cell_length_c 22.904(2)
_cell_measurement_reflns_used 8557
_cell_measurement_temperature 100(2)
_cell_measurement_theta_max 30.46
_cell_measurement_theta_min 2.43
_cell_volume 3221.3(5)
_computing_cell_refinement 'Bruker SMART'
_computing_data_collection 'Bruker SMART'
_computing_data_reduction 'Bruker SAINT'
_computing_molecular_graphics 'Bruker SHELXTL'
_computing_publication_material 'Bruker SHELXTL'
_computing_structure_refinement 'SHELXL-97 (Sheldrick, 1997)'
_computing_structure_solution 'SHELXS-97 (Sheldrick, 1990)'
_diffrn_ambient_temperature 100(2)
_diffrn_measured_fraction_theta_full 0.999
_diffrn_measured_fraction_theta_max 0.999
_diffrn_measurement_device_type 'CCD area detector'
_diffrn_measurement_method 'phi and omega scans'
_diffrn_radiation_monochromator graphite
_diffrn_radiation_source 'fine-focus sealed tube'
_diffrn_radiation_type MoK\a
_diffrn_radiation_wavelength 0.71073
_diffrn_reflns_av_R_equivalents 0.0403
_diffrn_reflns_av_sigmaI/netI 0.0351
_diffrn_reflns_limit_h_max 16
_diffrn_reflns_limit_h_min -16
_diffrn_reflns_limit_k_max 15
_diffrn_reflns_limit_k_min -15
_diffrn_reflns_limit_l_max 30
_diffrn_reflns_limit_l_min -30
_diffrn_reflns_number 32138
_diffrn_reflns_theta_full 28.28
_diffrn_reflns_theta_max 28.28
_diffrn_reflns_theta_min 2.00
_diffrn_standards_decay_% 0
_diffrn_standards_interval_time 0
_diffrn_standards_number 0
_exptl_absorpt_coefficient_mu 4.268
_exptl_absorpt_correction_T_max 0.9008
_exptl_absorpt_correction_T_min 0.4536
_exptl_absorpt_correction_type multi-scan
_exptl_absorpt_process_details 'Bruker SAINT (SADABS)'
_exptl_crystal_colour colourless
_exptl_crystal_density_diffrn 1.499
_exptl_crystal_description plate
_exptl_crystal_F_000 1468
_exptl_crystal_size_max 0.22
_exptl_crystal_size_mid 0.11
_exptl_crystal_size_min 0.03
_refine_diff_density_max 4.576
_refine_diff_density_min -2.556
_refine_diff_density_rms 0.192
_refine_ls_extinction_method none
_refine_ls_goodness_of_fit_ref 1.002
_refine_ls_hydrogen_treatment constr
_refine_ls_matrix_type full
_refine_ls_number_parameters 355
_refine_ls_number_reflns 7996
_refine_ls_number_restraints 228
_refine_ls_restrained_S_all 0.992
_refine_ls_R_factor_all 0.0622
_refine_ls_R_factor_gt 0.0498
_refine_ls_shift/su_max 0.001
_refine_ls_shift/su_mean 0.000
_refine_ls_structure_factor_coef Fsqd
_refine_ls_weighting_details 'calc w=1/[\s^2^(Fo^2^)+(0.0710P)^2^+21.0000P] where P=(Fo^2^+2Fc^2^)/3'
_refine_ls_weighting_scheme calc
_refine_ls_wR_factor_gt 0.1239
_refine_ls_wR_factor_ref 0.1318
_reflns_number_gt 6616
_reflns_number_total 7996
_reflns_threshold_expression >2sigma(I)
_cod_data_source_file ja800434r-file005.cif
_cod_data_source_block irpccph
_cod_database_code 4108217

loop_
_symmetry_equiv_pos_as_xyz
'x, y, z'
'-x, y+1/2, -z+1/2'
'-x, -y, -z'
'x, -y-1/2, z-1/2'

loop_
_atom_site_label
_atom_site_type_symbol
_atom_site_fract_x
_atom_site_fract_y
_atom_site_fract_z
_atom_site_U_iso_or_equiv
_atom_site_adp_type
_atom_site_occupancy
_atom_site_symmetry_multiplicity
_atom_site_calc_flag
_atom_site_refinement_flags
Ir1 Ir 0.270293(17) 0.038817(18) 0.138969(10) 0.02658(9) Uani 1 1 d U
P1 P 0.35563(13) -0.14568(13) 0.15099(7) 0.0282(3) Uani 1 1 d U
P2 P 0.14248(12) 0.19133(13) 0.12730(7) 0.0269(3) Uani 1 1 d U
C1 C 0.1321(5) -0.0660(5) 0.1307(3) 0.0333(13) Uani 1 1 d U
C2 C 0.1419(6) -0.1903(6) 0.1254(3) 0.0371(14) Uani 1 1 d U
C3 C 0.0489(7) -0.2593(6) 0.1173(3) 0.0465(18) Uani 1 1 d U
H3 H 0.0559 -0.3423 0.1150 0.056 Uiso 1 1 calc R
C4 C -0.0524(7) -0.2099(7) 0.1126(4) 0.055(2) Uani 1 1 d U
H4 H -0.1151 -0.2583 0.1109 0.067 Uiso 1 1 calc R
C5 C -0.0618(7) -0.0884(7) 0.1105(4) 0.059(2) Uani 1 1 d U
H5 H -0.1307 -0.0526 0.1048 0.071 Uiso 1 1 calc R
C6 C 0.0303(6) -0.0199(6) 0.1166(4) 0.0432(17) Uani 1 1 d U
C7 C 0.2500(6) -0.2437(5) 0.1210(3) 0.0386(15) Uani 1 1 d U
H7A H 0.2640 -0.2604 0.0795 0.046 Uiso 1 1 calc R
H7B H 0.2521 -0.3191 0.1425 0.046 Uiso 1 1 calc R
C8 C 0.0221(6) 0.1105(7) 0.0999(4) 0.0451(17) Uani 1 1 d U
H8A H -0.0435 0.1450 0.1167 0.054 Uiso 1 1 calc R
H8B H 0.0156 0.1181 0.0569 0.054 Uiso 1 1 calc R
C9 C 0.3722(6) -0.1972(6) 0.2295(3) 0.0365(14) Uani 1 1 d U
C10 C 0.4176(7) -0.3246(6) 0.2346(4) 0.0511(19) Uani 1 1 d U
H10A H 0.4173 -0.3500 0.2754 0.077 Uiso 1 1 calc R
H10B H 0.4917 -0.3262 0.2208 0.077 Uiso 1 1 calc R
H10C H 0.3722 -0.3777 0.2106 0.077 Uiso 1 1 calc R
C11 C 0.4504(6) -0.1157(7) 0.2649(3) 0.0413(15) Uani 1 1 d U
H11A H 0.4561 -0.0400 0.2449 0.062 Uiso 1 1 calc R
H11B H 0.5219 -0.1525 0.2682 0.062 Uiso 1 1 calc R
H11C H 0.4226 -0.1033 0.3040 0.062 Uiso 1 1 calc R
C12 C 0.2601(7) -0.2013(7) 0.2554(3) 0.0442(17) Uani 1 1 d U
H12A H 0.2672 -0.2174 0.2974 0.066 Uiso 1 1 calc R
H12B H 0.2173 -0.2636 0.2363 0.066 Uiso 1 1 calc R
H12C H 0.2239 -0.1255 0.2492 0.066 Uiso 1 1 calc R
C13 C 0.4839(6) -0.1806(6) 0.1121(3) 0.0377(14) Uani 1 1 d U
C14 C 0.4940(8) -0.3155(7) 0.0991(4) 0.059(2) Uani 1 1 d U
H14A H 0.5617 -0.3305 0.0793 0.088 Uiso 1 1 calc R
H14B H 0.4328 -0.3408 0.0740 0.088 Uiso 1 1 calc R
H14C H 0.4939 -0.3595 0.1359 0.088 Uiso 1 1 calc R
C15 C 0.5818(6) -0.1394(7) 0.1478(4) 0.0464(17) Uani 1 1 d U
H15A H 0.6466 -0.1474 0.1247 0.070 Uiso 1 1 calc R
H15B H 0.5898 -0.1873 0.1832 0.070 Uiso 1 1 calc R
H15C H 0.5722 -0.0568 0.1587 0.070 Uiso 1 1 calc R
C16 C 0.4831(7) -0.1186(7) 0.0534(3) 0.0477(18) Uani 1 1 d U
H16A H 0.4772 -0.0335 0.0594 0.072 Uiso 1 1 calc R
H16B H 0.4212 -0.1461 0.0294 0.072 Uiso 1 1 calc R
H16C H 0.5502 -0.1361 0.0336 0.072 Uiso 1 1 calc R
C17 C 0.0942(7) 0.2552(7) 0.1978(4) 0.0487(18) Uani 1 1 d U
C18 C 0.0035(7) 0.3472(8) 0.1908(5) 0.063(2) Uani 1 1 d U
H18A H -0.0541 0.3163 0.1647 0.095 Uiso 1 1 calc R
H18B H 0.0327 0.4195 0.1741 0.095 Uiso 1 1 calc R
H18C H -0.0259 0.3645 0.2290 0.095 Uiso 1 1 calc R
C19 C 0.1891(7) 0.3152(7) 0.2332(4) 0.0524(19) Uani 1 1 d U
H19A H 0.1825 0.4008 0.2298 0.079 Uiso 1 1 calc R
H19B H 0.2582 0.2900 0.2177 0.079 Uiso 1 1 calc R
H19C H 0.1860 0.2924 0.2744 0.079 Uiso 1 1 calc R
C20 C 0.0449(7) 0.1520(8) 0.2322(4) 0.053(2) Uani 1 1 d U
H20A H 0.0256 0.1794 0.2711 0.080 Uiso 1 1 calc R
H20B H 0.0979 0.0883 0.2361 0.080 Uiso 1 1 calc R
H20C H -0.0200 0.1232 0.2112 0.080 Uiso 1 1 calc R
C21 C 0.1632(6) 0.3149(6) 0.0746(4) 0.0440(16) Uani 1 1 d U
C22 C 0.0544(7) 0.3642(8) 0.0488(4) 0.060(2) Uani 1 1 d U
H22A H 0.0684 0.4350 0.0259 0.090 Uiso 1 1 calc R
H22B H 0.0068 0.3839 0.0807 0.090 Uiso 1 1 calc R
H22C H 0.0196 0.3047 0.0236 0.090 Uiso 1 1 calc R
C23 C 0.2317(7) 0.4123(5) 0.1060(4) 0.0470(18) Uani 1 1 d U
H23A H 0.3069 0.3860 0.1106 0.071 Uiso 1 1 calc R
H23B H 0.2025 0.4279 0.1445 0.071 Uiso 1 1 calc R
H23C H 0.2288 0.4845 0.0826 0.071 Uiso 1 1 calc R
C24 C 0.2260(6) 0.2713(6) 0.0220(3) 0.0419(16) Uani 1 1 d U
H24A H 0.1846 0.2090 0.0018 0.063 Uiso 1 1 calc R
H24B H 0.2962 0.2402 0.0355 0.063 Uiso 1 1 calc R
H24C H 0.2370 0.3368 -0.0050 0.063 Uiso 1 1 calc R
C25 C 0.4058(5) 0.1395(5) 0.1254(3) 0.0272(11) Uani 1 1 d U
C26 C 0.4819(5) 0.1951(5) 0.1105(3) 0.0303(12) Uani 1 1 d U
C27 C 0.5733(5) 0.2574(5) 0.0873(3) 0.0284(12) Uani 1 1 d U
C28 C 0.6720(5) 0.2021(6) 0.0797(3) 0.0350(13) Uani 1 1 d U
H28 H 0.6810 0.1226 0.0917 0.042 Uiso 1 1 calc R
C29 C 0.7571(6) 0.2601(7) 0.0549(3) 0.0396(15) Uani 1 1 d U
H29 H 0.8233 0.2201 0.0491 0.048 Uiso 1 1 calc R
C30 C 0.7458(6) 0.3771(7) 0.0387(3) 0.0460(17) Uani 1 1 d U
H30 H 0.8046 0.4180 0.0224 0.055 Uiso 1 1 calc R
C31 C 0.6488(7) 0.4335(6) 0.0463(4) 0.0492(19) Uani 1 1 d U
H31 H 0.6403 0.5132 0.0346 0.059 Uiso 1 1 calc R
C32 C 0.5639(6) 0.3748(6) 0.0710(3) 0.0407(15) Uani 1 1 d U
H32 H 0.4980 0.4153 0.0769 0.049 Uiso 1 1 calc R
C33 C 0.2582(6) 0.0068(6) 0.0457(3) 0.0409(15) Uani 1 1 d U
C34 C 0.2830(6) 0.0672(6) 0.2204(3) 0.0353(14) Uani 1 1 d U
O1 O 0.2944(5) 0.0894(5) 0.2693(2) 0.0530(13) Uani 1 1 d U

loop_
_atom_site_aniso_label
_atom_site_aniso_U_11
_atom_site_aniso_U_22
_atom_site_aniso_U_33
_atom_site_aniso_U_23
_atom_site_aniso_U_13
_atom_site_aniso_U_12
Ir1 0.02730(13) 0.01500(11) 0.03730(14) 0.00405(8) -0.00126(8) 0.00015(8)
P1 0.0368(8) 0.0148(6) 0.0327(7) 0.0019(5) -0.0019(6) 0.0028(6)
P2 0.0264(7) 0.0169(6) 0.0375(8) 0.0026(6) 0.0014(6) 0.0019(5)
C1 0.035(3) 0.018(3) 0.046(3) 0.008(2) -0.006(3) -0.007(2)
C2 0.048(4) 0.028(3) 0.034(3) 0.004(2) -0.008(3) -0.008(3)
C3 0.057(5) 0.026(3) 0.055(4) 0.008(3) -0.013(3) -0.016(3)
C4 0.053(5) 0.040(4) 0.072(5) 0.021(4) -0.018(4) -0.022(4)
C5 0.043(4) 0.039(4) 0.093(6) 0.019(4) -0.011(4) -0.007(3)
C6 0.040(4) 0.022(3) 0.067(5) 0.008(3) -0.004(3) -0.005(3)
C7 0.054(4) 0.020(3) 0.042(3) 0.000(3) -0.005(3) -0.001(3)
C8 0.033(3) 0.041(4) 0.060(4) 0.008(3) -0.003(3) -0.003(3)
C9 0.047(4) 0.026(3) 0.036(3) 0.009(2) -0.005(3) 0.004(3)
C10 0.064(5) 0.029(3) 0.059(4) 0.017(3) -0.020(4) 0.001(3)
C11 0.047(4) 0.038(4) 0.038(3) 0.001(3) -0.009(3) -0.004(3)
C12 0.061(5) 0.036(4) 0.036(3) 0.006(3) 0.001(3) -0.010(3)
C13 0.045(4) 0.021(3) 0.047(4) -0.006(3) 0.007(3) 0.007(3)
C14 0.069(5) 0.035(4) 0.073(5) -0.012(4) 0.011(4) 0.019(4)
C15 0.039(4) 0.037(4) 0.063(5) -0.001(3) 0.001(3) 0.010(3)
C16 0.062(5) 0.045(4) 0.037(3) -0.004(3) 0.012(3) 0.007(4)
C17 0.049(4) 0.041(4) 0.057(4) -0.009(3) 0.017(3) -0.001(3)
C18 0.055(5) 0.049(5) 0.086(6) -0.010(4) 0.019(4) 0.006(4)
C19 0.062(5) 0.038(4) 0.058(5) -0.017(3) 0.005(4) -0.001(3)
C20 0.054(5) 0.052(5) 0.056(4) -0.005(4) 0.017(4) -0.003(4)
C21 0.040(4) 0.031(3) 0.061(4) 0.010(3) 0.003(3) -0.002(3)
C22 0.048(4) 0.051(5) 0.082(6) 0.033(4) -0.001(4) 0.012(4)
C23 0.058(4) 0.009(3) 0.074(5) 0.008(3) 0.012(4) 0.000(3)
C24 0.053(4) 0.030(3) 0.043(4) 0.013(3) 0.000(3) 0.001(3)
C25 0.029(3) 0.014(2) 0.038(3) 0.003(2) -0.002(2) 0.003(2)
C26 0.032(3) 0.023(3) 0.036(3) 0.000(2) -0.004(2) 0.004(2)
C27 0.033(3) 0.022(3) 0.030(3) -0.002(2) 0.002(2) -0.001(2)
C28 0.038(3) 0.031(3) 0.036(3) 0.002(3) -0.002(3) 0.001(3)
C29 0.033(3) 0.042(4) 0.044(4) -0.003(3) -0.001(3) 0.002(3)
C30 0.042(4) 0.042(4) 0.055(4) 0.003(3) 0.007(3) -0.008(3)
C31 0.056(5) 0.025(3) 0.068(5) 0.007(3) 0.019(4) -0.001(3)
C32 0.041(4) 0.027(3) 0.055(4) 0.002(3) 0.012(3) 0.004(3)
C33 0.047(4) 0.031(3) 0.045(4) 0.000(3) 0.000(3) 0.002(3)
C34 0.051(4) 0.025(3) 0.030(3) 0.003(2) -0.005(3) -0.003(3)
O1 0.070(4) 0.040(3) 0.049(3) -0.002(2) -0.006(3) 0.003(3)

loop_
_atom_type_symbol
_atom_type_description
_atom_type_scat_dispersion_real
_atom_type_scat_dispersion_imag
_atom_type_scat_source
C C 0.0033 0.0016 'International Tables Vol C Tables 4.2.6.8 and 6.1.1.4'
H H 0.0000 0.0000 'International Tables Vol C Tables 4.2.6.8 and 6.1.1.4'
O O 0.0106 0.0060 'International Tables Vol C Tables 4.2.6.8 and 6.1.1.4'
P P 0.1023 0.0942 'International Tables Vol C Tables 4.2.6.8 and 6.1.1.4'
Ir Ir -1.4442 7.9887 'International Tables Vol C Tables 4.2.6.8 and 6.1.1.4'

loop_
_geom_angle_atom_site_label_1
_geom_angle_atom_site_label_2
_geom_angle_atom_site_label_3
_geom_angle
C34 Ir1 C25 90.6(3)
C34 Ir1 C1 103.2(3)
C25 Ir1 C1 166.2(3)
C34 Ir1 C33 179.2(3)
C25 Ir1 C33 88.7(3)
C1 Ir1 C33 77.5(3)
C34 Ir1 P2 91.2(2)
C25 Ir1 P2 96.93(15)
C1 Ir1 P2 82.23(18)
C33 Ir1 P2 89.2(2)
C34 Ir1 P1 90.8(2)
C25 Ir1 P1 98.50(15)
C1 Ir1 P1 82.27(18)
C33 Ir1 P1 89.0(2)
P2 Ir1 P1 164.42(6)
C7 P1 C13 107.2(3)
C7 P1 C9 102.8(3)
C13 P1 C9 108.4(3)
C7 P1 Ir1 100.7(2)
C13 P1 Ir1 120.8(2)
C9 P1 Ir1 114.8(2)
C8 P2 C21 106.3(3)
C8 P2 C17 102.0(4)
C21 P2 C17 108.4(4)
C8 P2 Ir1 101.8(2)
C21 P2 Ir1 121.3(2)
C17 P2 Ir1 114.6(3)
C6 C1 C2 115.6(6)
C6 C1 Ir1 122.6(4)
C2 C1 Ir1 120.1(5)
C3 C2 C1 119.7(7)
C3 C2 C7 120.3(6)
C1 C2 C7 119.6(6)
C4 C3 C2 121.7(7)
C3 C4 C5 119.0(7)
C6 C5 C4 119.3(8)
C5 C6 C1 123.2(7)
C5 C6 C8 118.1(7)
C1 C6 C8 118.3(6)
C2 C7 P1 111.2(5)
C6 C8 P2 110.5(5)
C12 C9 C11 112.0(6)
C12 C9 C10 105.8(6)
C11 C9 C10 107.4(6)
C12 C9 P1 107.9(4)
C11 C9 P1 111.0(5)
C10 C9 P1 112.7(5)
C15 C13 C16 108.5(6)
C15 C13 C14 109.8(6)
C16 C13 C14 106.5(6)
C15 C13 P1 110.5(5)
C16 C13 P1 109.7(5)
C14 C13 P1 111.7(5)
C18 C17 C20 105.7(7)
C18 C17 C19 106.9(7)
C20 C17 C19 111.5(7)
C18 C17 P2 115.0(6)
C20 C17 P2 106.5(5)
C19 C17 P2 111.1(5)
C24 C21 C23 108.1(6)
C24 C21 C22 105.8(7)
C23 C21 C22 111.7(7)
C24 C21 P2 110.2(5)
C23 C21 P2 108.6(5)
C22 C21 P2 112.3(5)
C26 C25 Ir1 171.9(5)
C25 C26 C27 174.9(7)
C28 C27 C32 117.9(6)
C28 C27 C26 121.6(6)
C32 C27 C26 120.5(6)
C29 C28 C27 121.3(6)
C28 C29 C30 119.8(7)
C31 C30 C29 119.6(7)
C30 C31 C32 120.3(7)
C31 C32 C27 121.0(7)
O1 C34 Ir1 176.3(6)

loop_
_geom_bond_atom_site_label_1
_geom_bond_atom_site_label_2
_geom_bond_distance
Ir1 C34 1.893(6)
Ir1 C25 2.062(6)
Ir1 C1 2.088(6)
Ir1 C33 2.168(7)
Ir1 P2 2.3566(15)
Ir1 P1 2.3609(15)
P1 C7 1.835(7)
P1 C13 1.887(7)
P1 C9 1.896(6)
P2 C8 1.843(7)
P2 C21 1.876(7)
P2 C17 1.884(8)
C1 C6 1.393(10)
C1 C2 1.425(9)
C2 C3 1.400(9)
C2 C7 1.475(10)
C3 C4 1.374(12)
C4 C5 1.388(12)
C5 C6 1.384(10)
C6 C8 1.534(10)
C9 C12 1.526(10)
C9 C11 1.550(9)
C9 C10 1.557(9)
C13 C15 1.514(10)
C13 C16 1.517(10)
C13 C14 1.568(10)
C17 C18 1.539(12)
C17 C20 1.550(11)
C17 C19 1.563(11)
C21 C24 1.536(11)
C21 C23 1.557(10)
C21 C22 1.557(10)
C25 C26 1.194(9)
C26 C27 1.450(9)
C27 C28 1.389(9)
C27 C32 1.390(9)
C28 C29 1.380(9)
C29 C30 1.386(11)
C30 C31 1.378(11)
C31 C32 1.381(10)
C34 O1 1.153(8)

loop_
_geom_torsion_atom_site_label_1
_geom_torsion_atom_site_label_2
_geom_torsion_atom_site_label_3
_geom_torsion_atom_site_label_4
_geom_torsion
C34 Ir1 P1 C7 121.0(3)
C25 Ir1 P1 C7 -148.3(3)
C1 Ir1 P1 C7 17.8(3)
C33 Ir1 P1 C7 -59.8(3)
P2 Ir1 P1 C7 23.7(3)
C34 Ir1 P1 C13 -121.5(3)
C25 Ir1 P1 C13 -30.7(3)
C1 Ir1 P1 C13 135.3(3)
C33 Ir1 P1 C13 57.7(3)
P2 Ir1 P1 C13 141.2(3)
C34 Ir1 P1 C9 11.3(3)
C25 Ir1 P1 C9 102.1(3)
C1 Ir1 P1 C9 -91.9(3)
C33 Ir1 P1 C9 -169.4(3)
P2 Ir1 P1 C9 -85.9(3)
C34 Ir1 P2 C8 -117.8(3)
C25 Ir1 P2 C8 151.4(3)
C1 Ir1 P2 C8 -14.6(3)
C33 Ir1 P2 C8 62.9(3)
P1 Ir1 P2 C8 -20.6(4)
C34 Ir1 P2 C21 124.7(4)
C25 Ir1 P2 C21 34.0(3)
C1 Ir1 P2 C21 -132.1(4)
C33 Ir1 P2 C21 -54.6(4)
P1 Ir1 P2 C21 -138.1(3)
C34 Ir1 P2 C17 -8.5(3)
C25 Ir1 P2 C17 -99.3(3)
C1 Ir1 P2 C17 94.6(3)
C33 Ir1 P2 C17 172.2(3)
P1 Ir1 P2 C17 88.7(3)
C34 Ir1 C1 C6 96.2(7)
C25 Ir1 C1 C6 -80.7(12)
C33 Ir1 C1 C6 -84.2(6)
P2 Ir1 C1 C6 6.8(6)
P1 Ir1 C1 C6 -174.8(6)
C34 Ir1 C1 C2 -99.2(6)
C25 Ir1 C1 C2 83.9(11)
C33 Ir1 C1 C2 80.5(6)
P2 Ir1 C1 C2 171.4(6)
P1 Ir1 C1 C2 -10.2(5)
C6 C1 C2 C3 -11.6(10)
Ir1 C1 C2 C3 -177.2(5)
C6 C1 C2 C7 160.8(6)
Ir1 C1 C2 C7 -4.8(9)
C1 C2 C3 C4 2.0(11)
C7 C2 C3 C4 -170.4(7)
C2 C3 C4 C5 6.0(13)
C3 C4 C5 C6 -3.9(15)
C4 C5 C6 C1 -6.6(15)
C4 C5 C6 C8 165.9(8)
C2 C1 C6 C5 14.1(12)
Ir1 C1 C6 C5 179.4(7)
C2 C1 C6 C8 -158.4(7)
Ir1 C1 C6 C8 6.9(10)
C3 C2 C7 P1 -165.7(5)
C1 C2 C7 P1 22.0(8)
C13 P1 C7 C2 -152.5(5)
C9 P1 C7 C2 93.3(5)
Ir1 P1 C7 C2 -25.4(5)
C5 C6 C8 P2 166.7(7)
C1 C6 C8 P2 -20.4(9)
C21 P2 C8 C6 149.8(6)
C17 P2 C8 C6 -96.7(6)
Ir1 P2 C8 C6 21.9(6)
C7 P1 C9 C12 -50.8(5)
C13 P1 C9 C12 -164.1(5)
Ir1 P1 C9 C12 57.5(5)
C7 P1 C9 C11 -173.9(5)
C13 P1 C9 C11 72.8(5)
Ir1 P1 C9 C11 -65.6(5)
C7 P1 C9 C10 65.6(6)
C13 P1 C9 C10 -47.7(6)
Ir1 P1 C9 C10 173.9(5)
C7 P1 C13 C15 -159.0(5)
C9 P1 C13 C15 -48.6(6)
Ir1 P1 C13 C15 86.8(5)
C7 P1 C13 C16 81.4(5)
C9 P1 C13 C16 -168.2(5)
Ir1 P1 C13 C16 -32.8(6)
C7 P1 C13 C14 -36.5(6)
C9 P1 C13 C14 73.9(6)
Ir1 P1 C13 C14 -150.7(5)
C8 P2 C17 C18 -65.8(7)
C21 P2 C17 C18 46.1(7)
Ir1 P2 C17 C18 -174.9(5)
C8 P2 C17 C20 50.9(6)
C21 P2 C17 C20 162.8(6)
Ir1 P2 C17 C20 -58.2(6)
C8 P2 C17 C19 172.6(6)
C21 P2 C17 C19 -75.5(6)
Ir1 P2 C17 C19 63.5(6)
C8 P2 C21 C24 -83.5(6)
C17 P2 C21 C24 167.4(5)
Ir1 P2 C21 C24 31.7(6)
C8 P2 C21 C23 158.2(5)
C17 P2 C21 C23 49.1(6)
Ir1 P2 C21 C23 -86.6(5)
C8 P2 C21 C22 34.1(7)
C17 P2 C21 C22 -74.9(7)
Ir1 P2 C21 C22 149.3(5)
C34 Ir1 C25 C26 -177(4)
C1 Ir1 C25 C26 0(4)
C33 Ir1 C25 C26 3(4)
P2 Ir1 C25 C26 -86(4)
P1 Ir1 C25 C26 92(4)
Ir1 C25 C26 C27 -16(10)
C25 C26 C27 C28 -74(7)
C25 C26 C27 C32 105(7)
C32 C27 C28 C29 -2.1(10)
C26 C27 C28 C29 176.8(6)
C27 C28 C29 C30 1.8(10)
C28 C29 C30 C31 -1.3(12)
C29 C30 C31 C32 1.2(13)
C30 C31 C32 C27 -1.5(13)
C28 C27 C32 C31 1.9(11)
C26 C27 C32 C31 -176.9(7)
C25 Ir1 C34 O1 16(10)
C1 Ir1 C34 O1 -163(10)
C33 Ir1 C34 O1 41(25)
P2 Ir1 C34 O1 -81(10)
P1 Ir1 C34 O1 115(10)
